data_7114642
loop_
_publ_author_name
'Claudia Lalli'
'Pierre van de Weghe'

_publ_section_title
;
 Enantioselective Prins cyclization: BINOL-derived phosphoric acid and
 CuCl synergistic catalysis
;
_journal_name_full Chem.Commun.
_journal_page_first 7495
_journal_paper_doi 10.1039/C4CC02826K
_journal_volume 50
_journal_year 2014
_chemical_absolute_configuration ad
_chemical_compound_source 'synthesis as described'
_chemical_formula_moiety 'C19 H19 Br O'
_chemical_formula_sum 'C19 H19 Br O'
_chemical_formula_weight 343.25
_chemical_name_systematic
;
 ?
;
_space_group_IT_number 19
_symmetry_cell_setting orthorhombic
_symmetry_Int_Tables_number 19
_symmetry_space_group_name_Hall 'P 2ac 2ab'
_symmetry_space_group_name_H-M 'P 21 21 21'
_atom_sites_solution_hydrogens geom
_atom_sites_solution_primary direct
_atom_sites_solution_secondary difmap
_cell_angle_alpha 90
_cell_angle_beta 90
_cell_angle_gamma 90
_cell_formula_units_Z 4
_cell_length_a 9.8879(6)
_cell_length_b 12.4088(9)
_cell_length_c 13.0415(9)
_cell_measurement_reflns_used 3760
_cell_measurement_temperature 150(2)
_cell_measurement_theta_max 25.79
_cell_measurement_theta_min 2.63
_cell_measurement_wavelength 0.71073
_cell_volume 1600.15(19)
_computing_cell_refinement 'Bruker APEX2 (Bruker, 2006)'
_computing_data_collection 'Bruker APEX2 (Bruker, 2006)'
_computing_data_reduction 'Bruker APEX2 (Bruker, 2006)'
_computing_molecular_graphics 'Ortep-3 for Windows (Farrugia, 1997)'
_computing_publication_material
;
           WinGX publication routines (Farrugia, 2012),
           CRYSCAL (T. Roisnel, local program)
;
_computing_structure_refinement 'SHELXL-97 (Sheldrick, 1997)'
_computing_structure_solution 'SIR97 (Altomare et al., 1999)'
_diffrn_ambient_temperature 150(2)
_diffrn_detector 'CCD plate'
_diffrn_measured_fraction_theta_full 0.999
_diffrn_measured_fraction_theta_max 0.999
_diffrn_measurement_device_type 'APEXII, Bruker-AXS'
_diffrn_measurement_method 'CCD rotation images, thin slices'
_diffrn_radiation_monochromator graphite
_diffrn_radiation_probe x-ray
_diffrn_radiation_type MoK\a
_diffrn_radiation_wavelength 0.71073
_diffrn_reflns_av_R_equivalents 0.0464
_diffrn_reflns_av_unetI/netI 0.049
_diffrn_reflns_limit_h_max 9
_diffrn_reflns_limit_h_min -12
_diffrn_reflns_limit_k_max 16
_diffrn_reflns_limit_k_min -16
_diffrn_reflns_limit_l_max 16
_diffrn_reflns_limit_l_min -16
_diffrn_reflns_number 12698
_diffrn_reflns_theta_full 27.46
_diffrn_reflns_theta_max 27.46
_diffrn_reflns_theta_min 3.06
_exptl_absorpt_coefficient_mu 2.565
_exptl_absorpt_correction_T_max 0.814
_exptl_absorpt_correction_T_min 0.661
_exptl_absorpt_correction_type multi-scan
_exptl_absorpt_process_details
;
  [Sheldrick, G.M. (2002). SADABS Bruker AXS Inc., Madison, Wisconsin, USA]
;
_exptl_crystal_colour colourless
_exptl_crystal_density_diffrn 1.425
_exptl_crystal_density_method 'not measured'
_exptl_crystal_description prism
_exptl_crystal_F_000 704
_exptl_crystal_size_max 0.19
_exptl_crystal_size_mid 0.12
_exptl_crystal_size_min 0.08
_refine_diff_density_max 0.295
_refine_diff_density_min -0.456
_refine_diff_density_rms 0.055
_refine_ls_abs_structure_details 'Flack H D (1983), Acta Cryst. A39, 876-881'
_refine_ls_abs_structure_Flack 0.000(7)
_refine_ls_extinction_method none
_refine_ls_goodness_of_fit_ref 1.032
_refine_ls_hydrogen_treatment constr
_refine_ls_matrix_type full
_refine_ls_number_parameters 190
_refine_ls_number_reflns 3674
_refine_ls_number_restraints 0
_refine_ls_restrained_S_all 1.032
_refine_ls_R_factor_all 0.043
_refine_ls_R_factor_gt 0.0333
_refine_ls_shift/su_max 0.001
_refine_ls_shift/su_mean 0
_refine_ls_structure_factor_coef Fsqd
_refine_ls_weighting_details 'calc w=1/[\s^2^(Fo^2^)+(0.0302P)^2^+0.0000P] where P=(Fo^2^+2Fc^2^)/3'
_refine_ls_weighting_scheme calc
_refine_ls_wR_factor_gt 0.0663
_refine_ls_wR_factor_ref 0.0701
_reflns_number_gt 3181
_reflns_number_total 3674
_reflns_threshold_expression >2sigma(I)
_cod_data_source_file c4cc02826k2.cif
_cod_data_source_block CL461
_cod_database_code 7114642

loop_
_symmetry_equiv_pos_as_xyz
'x, y, z'
'-x+1/2, -y, z+1/2'
'x+1/2, -y+1/2, -z'
'-x, y+1/2, -z+1/2'

loop_
_atom_site_label
_atom_site_type_symbol
_atom_site_fract_x
_atom_site_fract_y
_atom_site_fract_z
_atom_site_U_iso_or_equiv
_atom_site_adp_type
_atom_site_occupancy
_atom_site_symmetry_multiplicity
_atom_site_calc_flag
_atom_site_refinement_flags
Br1 Br 0.46772(3) 0.80969(3) 0.94865(2) 0.04110(10) Uani 1 1 d .
C1 C 0.6281(3) 0.86202(19) 0.8849(2) 0.0240(6) Uani 1 1 d .
C2 C 0.6393(3) 0.86098(19) 0.7797(2) 0.0241(6) Uani 1 1 d .
H2 H 0.5675 0.8343 0.7385 0.029 Uiso 1 1 calc R
C3 C 0.7568(2) 0.89948(18) 0.7347(2) 0.0224(5) Uani 1 1 d .
H3 H 0.765 0.8993 0.6621 0.027 Uiso 1 1 calc R
C4 C 0.8633(2) 0.93859(18) 0.79444(19) 0.0186(5) Uani 1 1 d .
C5 C 0.8482(3) 0.9388(2) 0.9003(2) 0.0264(6) Uani 1 1 d .
H5 H 0.9196 0.9653 0.9421 0.032 Uiso 1 1 calc R
C6 C 0.7315(2) 0.90122(19) 0.9460(2) 0.0283(6) Uani 1 1 d .
H6 H 0.7222 0.9022 1.0184 0.034 Uiso 1 1 calc R
C7 C 0.9909(2) 0.97791(17) 0.74307(19) 0.0186(5) Uani 1 1 d .
H7 H 0.9642 1.0201 0.6809 0.022 Uiso 1 1 calc R
O8 O 1.05968(17) 1.04898(13) 0.81156(13) 0.0230(4) Uani 1 1 d .
C9 C 1.1710(3) 1.10140(19) 0.7616(2) 0.0268(6) Uani 1 1 d .
H9A H 1.2144 1.1522 0.8101 0.032 Uiso 1 1 calc R
H9B H 1.137 1.1435 0.7025 0.032 Uiso 1 1 calc R
C10 C 1.2756(3) 1.02020(18) 0.7243(2) 0.0219(5) Uani 1 1 d .
H10A H 1.3185 0.9848 0.7841 0.026 Uiso 1 1 calc R
H10B H 1.3471 1.0583 0.6854 0.026 Uiso 1 1 calc R
C11 C 1.2100(2) 0.93419(18) 0.65546(19) 0.0193(5) Uani 1 1 d .
H11 H 1.1789 0.9707 0.5913 0.023 Uiso 1 1 calc R
C12 C 1.0847(2) 0.88596(18) 0.70842(18) 0.0169(5) Uani 1 1 d .
H12 H 1.0348 0.8418 0.6566 0.02 Uiso 1 1 calc R
C13 C 1.1278(2) 0.8109(2) 0.79567(18) 0.0193(5) Uani 1 1 d .
H13A H 1.1854 0.8508 0.8449 0.023 Uiso 1 1 calc R
H13B H 1.0469 0.7846 0.8327 0.023 Uiso 1 1 calc R
C14 C 1.2065(3) 0.71531(18) 0.7518(2) 0.0222(5) Uani 1 1 d .
H14A H 1.2512 0.6767 0.8089 0.027 Uiso 1 1 calc R
H14B H 1.1417 0.6648 0.7195 0.027 Uiso 1 1 calc R
C15 C 1.3120(3) 0.74624(18) 0.67380(19) 0.0195(5) Uani 1 1 d .
C16 C 1.3112(2) 0.84769(18) 0.62514(18) 0.0185(5) Uani 1 1 d .
C17 C 1.4067(3) 0.86985(19) 0.5496(2) 0.0251(5) Uani 1 1 d .
H17 H 1.405 0.9378 0.5162 0.03 Uiso 1 1 calc R
C18 C 1.5044(3) 0.7948(2) 0.5221(2) 0.0291(6) Uani 1 1 d .
H18 H 1.5696 0.8116 0.4711 0.035 Uiso 1 1 calc R
C19 C 1.5057(2) 0.6948(2) 0.57019(19) 0.0294(6) Uani 1 1 d .
H19 H 1.5722 0.6428 0.5523 0.035 Uiso 1 1 calc R
C20 C 1.4101(3) 0.67116(18) 0.6440(2) 0.0243(5) Uani 1 1 d .
H20 H 1.411 0.6021 0.6754 0.029 Uiso 1 1 calc R

loop_
_atom_site_aniso_label
_atom_site_aniso_U_11
_atom_site_aniso_U_22
_atom_site_aniso_U_33
_atom_site_aniso_U_23
_atom_site_aniso_U_13
_atom_site_aniso_U_12
Br1 0.02415(14) 0.0667(2) 0.03241(15) 0.01260(15) 0.00035(14) -0.01358(14)
C1 0.0200(13) 0.0245(13) 0.0276(15) 0.0050(11) 0.0013(12) 0.0009(11)
C2 0.0195(13) 0.0265(13) 0.0264(15) -0.0013(11) -0.0041(11) -0.0018(11)
C3 0.0214(13) 0.0251(12) 0.0206(13) -0.0023(10) -0.0022(11) -0.0001(10)
C4 0.0157(12) 0.0168(12) 0.0234(13) -0.0022(10) -0.0016(10) 0.0041(10)
C5 0.0232(14) 0.0294(14) 0.0266(15) 0.0008(11) -0.0089(12) -0.0002(11)
C6 0.0245(13) 0.0391(14) 0.0213(13) 0.0020(12) -0.0013(14) -0.0025(11)
C7 0.0146(13) 0.0202(11) 0.0210(12) -0.0013(9) -0.0020(10) -0.0007(9)
O8 0.0199(10) 0.0217(8) 0.0275(9) -0.0077(7) 0.0013(8) -0.0048(7)
C9 0.0264(14) 0.0185(12) 0.0355(16) -0.0032(11) 0.0022(13) -0.0063(11)
C10 0.0182(13) 0.0214(12) 0.0262(14) 0.0016(10) 0.0008(11) -0.0041(10)
C11 0.0186(13) 0.0183(11) 0.0210(13) 0.0033(10) 0.0016(11) -0.0016(10)
C12 0.0141(11) 0.0172(11) 0.0195(13) -0.0032(9) 0.0001(10) -0.0033(9)
C13 0.0162(11) 0.0214(11) 0.0205(12) 0.0013(10) 0.0033(9) -0.0030(11)
C14 0.0193(12) 0.0211(12) 0.0262(14) 0.0035(10) 0.0035(11) -0.0003(10)
C15 0.0208(13) 0.0202(12) 0.0176(13) -0.0035(10) -0.0011(11) -0.0042(10)
C16 0.0183(13) 0.0206(12) 0.0166(12) -0.0025(9) -0.0020(11) -0.0026(10)
C17 0.0263(13) 0.0290(13) 0.0201(13) 0.0024(11) 0.0046(13) -0.0025(11)
C18 0.0274(15) 0.0375(14) 0.0223(12) -0.0043(11) 0.0070(10) -0.0021(11)
C19 0.0271(14) 0.0316(13) 0.0295(14) -0.0104(12) 0.0023(11) 0.0047(11)
C20 0.0271(13) 0.0186(12) 0.0272(14) -0.0016(10) 0.0010(12) 0.0005(10)

loop_
_atom_type_symbol
_atom_type_description
_atom_type_scat_dispersion_real
_atom_type_scat_dispersion_imag
_atom_type_scat_source
C C 0.0033 0.0016 'International Tables Vol C Tables 4.2.6.8 and 6.1.1.4'
H H 0 0 'International Tables Vol C Tables 4.2.6.8 and 6.1.1.4'
O O 0.0106 0.006 'International Tables Vol C Tables 4.2.6.8 and 6.1.1.4'
Br Br -0.2901 2.4595 'International Tables Vol C Tables 4.2.6.8 and 6.1.1.4'

loop_
_geom_angle_atom_site_label_1
_geom_angle_atom_site_label_2
_geom_angle_atom_site_label_3
_geom_angle
C2 C1 C6 121.2(3)
C2 C1 Br1 119.9(2)
C6 C1 Br1 119.0(2)
C1 C2 C3 119.1(2)
C1 C2 H2 120.5
C3 C2 H2 120.5
C2 C3 C4 121.0(2)
C2 C3 H3 119.5
C4 C3 H3 119.5
C5 C4 C3 118.3(2)
C5 C4 C7 122.0(2)
C3 C4 C7 119.6(2)
C6 C5 C4 121.2(2)
C6 C5 H5 119.4
C4 C5 H5 119.4
C5 C6 C1 119.3(3)
C5 C6 H6 120.4
C1 C6 H6 120.4
O8 C7 C4 108.68(19)
O8 C7 C12 110.75(18)
C4 C7 C12 113.24(18)
O8 C7 H7 108
C4 C7 H7 108
C12 C7 H7 108
C7 O8 C9 111.21(18)
O8 C9 C10 111.47(19)
O8 C9 H9A 109.3
C10 C9 H9A 109.3
O8 C9 H9B 109.3
C10 C9 H9B 109.3
H9A C9 H9B 108
C9 C10 C11 111.0(2)
C9 C10 H10A 109.4
C11 C10 H10A 109.4
C9 C10 H10B 109.4
C11 C10 H10B 109.4
H10A C10 H10B 108
C16 C11 C10 111.3(2)
C16 C11 C12 111.85(19)
C10 C11 C12 110.3(2)
C16 C11 H11 107.7
C10 C11 H11 107.7
C12 C11 H11 107.7
C13 C12 C7 113.6(2)
C13 C12 C11 110.23(19)
C7 C12 C11 109.19(18)
C13 C12 H12 107.9
C7 C12 H12 107.9
C11 C12 H12 107.9
C14 C13 C12 109.60(19)
C14 C13 H13A 109.7
C12 C13 H13A 109.7
C14 C13 H13B 109.7
C12 C13 H13B 109.7
H13A C13 H13B 108.2
C15 C14 C13 114.0(2)
C15 C14 H14A 108.8
C13 C14 H14A 108.8
C15 C14 H14B 108.8
C13 C14 H14B 108.8
H14A C14 H14B 107.6
C20 C15 C16 118.2(2)
C20 C15 C14 119.8(2)
C16 C15 C14 121.9(2)
C17 C16 C15 119.4(2)
C17 C16 C11 119.4(2)
C15 C16 C11 121.1(2)
C18 C17 C16 121.5(2)
C18 C17 H17 119.3
C16 C17 H17 119.3
C17 C18 C19 119.2(2)
C17 C18 H18 120.4
C19 C18 H18 120.4
C20 C19 C18 119.9(2)
C20 C19 H19 120.1
C18 C19 H19 120.1
C19 C20 C15 121.8(2)
C19 C20 H20 119.1
C15 C20 H20 119.1

loop_
_geom_bond_atom_site_label_1
_geom_bond_atom_site_label_2
_geom_bond_distance
Br1 C1 1.905(3)
C1 C2 1.377(4)
C1 C6 1.384(4)
C2 C3 1.387(4)
C2 H2 0.95
C3 C4 1.397(3)
C3 H3 0.95
C4 C5 1.389(4)
C4 C7 1.509(3)
C5 C6 1.380(4)
C5 H5 0.95
C6 H6 0.95
C7 O8 1.428(3)
C7 C12 1.539(3)
C7 H7 1
O8 C9 1.435(3)
C9 C10 1.524(4)
C9 H9A 0.99
C9 H9B 0.99
C10 C11 1.539(3)
C10 H10A 0.99
C10 H10B 0.99
C11 C16 1.520(3)
C11 C12 1.539(3)
C11 H11 1
C12 C13 1.531(3)
C12 H12 1
C13 C14 1.529(3)
C13 H13A 0.99
C13 H13B 0.99
C14 C15 1.507(3)
C14 H14A 0.99
C14 H14B 0.99
C15 C20 1.400(3)
C15 C16 1.410(3)
C16 C17 1.391(3)
C17 C18 1.389(3)
C17 H17 0.95
C18 C19 1.390(4)
C18 H18 0.95
C19 C20 1.380(4)
C19 H19 0.95
C20 H20 0.95

loop_
_geom_torsion_atom_site_label_1
_geom_torsion_atom_site_label_2
_geom_torsion_atom_site_label_3
_geom_torsion_atom_site_label_4
_geom_torsion
C6 C1 C2 C3 0.4(4)
Br1 C1 C2 C3 179.95(17)
C1 C2 C3 C4 0.3(4)
C2 C3 C4 C5 -0.5(4)
C2 C3 C4 C7 178.8(2)
C3 C4 C5 C6 0.2(4)
C7 C4 C5 C6 -179.1(2)
C4 C5 C6 C1 0.4(4)
C2 C1 C6 C5 -0.7(4)
Br1 C1 C6 C5 179.71(19)
C5 C4 C7 O8 -22.5(3)
C3 C4 C7 O8 158.2(2)
C5 C4 C7 C12 101.0(3)
C3 C4 C7 C12 -78.3(3)
C4 C7 O8 C9 -171.43(18)
C12 C7 O8 C9 63.6(2)
C7 O8 C9 C10 -61.3(3)
O8 C9 C10 C11 54.5(3)
C9 C10 C11 C16 -175.3(2)
C9 C10 C11 C12 -50.5(3)
O8 C7 C12 C13 64.8(2)
C4 C7 C12 C13 -57.5(3)
O8 C7 C12 C11 -58.7(2)
C4 C7 C12 C11 179.0(2)
C16 C11 C12 C13 51.0(3)
C10 C11 C12 C13 -73.5(2)
C16 C11 C12 C7 176.47(19)
C10 C11 C12 C7 52.0(3)
C7 C12 C13 C14 173.34(19)
C11 C12 C13 C14 -63.7(2)
C12 C13 C14 C15 45.8(3)
C13 C14 C15 C20 166.3(2)
C13 C14 C15 C16 -17.1(3)
C20 C15 C16 C17 0.2(3)
C14 C15 C16 C17 -176.5(2)
C20 C15 C16 C11 -178.4(2)
C14 C15 C16 C11 4.9(4)
C10 C11 C16 C17 -76.5(3)
C12 C11 C16 C17 159.5(2)
C10 C11 C16 C15 102.1(3)
C12 C11 C16 C15 -21.9(3)
C15 C16 C17 C18 -1.1(4)
C11 C16 C17 C18 177.6(2)
C16 C17 C18 C19 0.9(4)
C17 C18 C19 C20 0.2(4)
C18 C19 C20 C15 -1.1(4)
C16 C15 C20 C19 0.9(4)
C14 C15 C20 C19 177.7(2)
